data_7024902
loop_
_publ_author_name
'Hou, Juan-Juan'
'Li, Shi-Li'
'Li, Cui-Rui'
'Zhang, Xian-Ming'

_publ_section_title
;
 In situ alkylation of N-heterocycles in organic templated cuprous
 halides.
;
_journal_issue 10
_journal_name_full 'Dalton transactions (Cambridge, England : 2003)'
_journal_page_first 2701
_journal_page_last 2707
_journal_paper_doi 10.1039/b922583h
_journal_volume 39
_journal_year 2010
_chemical_formula_sum 'C7 H10 Cu3 I4 N'
_chemical_formula_weight 806.38
_chemical_name_systematic
;
?
;
_space_group_IT_number 46
_symmetry_cell_setting orthorhombic
_symmetry_space_group_name_Hall 'I 2 -2a'
_symmetry_space_group_name_H-M 'I m a 2'
_atom_sites_solution_hydrogens geom
_atom_sites_solution_primary direct
_atom_sites_solution_secondary difmap
_audit_creation_method SHELXL-97
_cell_angle_alpha 90.00
_cell_angle_beta 90.00
_cell_angle_gamma 90.00
_cell_formula_units_Z 4
_cell_length_a 18.483(3)
_cell_length_b 11.8808(16)
_cell_length_c 6.8857(9)
_cell_measurement_temperature 298(2)
_cell_volume 1512.1(4)
_computing_cell_refinement 'SMART (Bruker, 2001)'
_computing_data_collection 'SMART (Bruker, 2001)'
_computing_data_reduction 'SAINT (Bruker, 2001)'
_computing_molecular_graphics 'ORTEP-II (Johnson, 1976)'
_computing_publication_material 'SHELXL-97 (Sheldrick, 1997)'
_computing_structure_refinement 'SHELXL-97 (Sheldrick, 1997)'
_computing_structure_solution 'SHELXS-97 (Sheldrick, 1990)'
_diffrn_ambient_temperature 298(2)
_diffrn_measured_fraction_theta_full 0.966
_diffrn_measured_fraction_theta_max 0.966
_diffrn_measurement_device_type 'Bruker APEX area-detector diffractometer'
_diffrn_measurement_method '\f and \w scan'
_diffrn_radiation_monochromator graphite
_diffrn_radiation_source 'fine-focus sealed tube'
_diffrn_radiation_type MoK\a
_diffrn_radiation_wavelength 0.71073
_diffrn_reflns_av_R_equivalents 0.0403
_diffrn_reflns_av_sigmaI/netI 0.0426
_diffrn_reflns_limit_h_max 23
_diffrn_reflns_limit_h_min -22
_diffrn_reflns_limit_k_max 15
_diffrn_reflns_limit_k_min -14
_diffrn_reflns_limit_l_max 5
_diffrn_reflns_limit_l_min -8
_diffrn_reflns_number 3974
_diffrn_reflns_theta_full 28.00
_diffrn_reflns_theta_max 28.00
_diffrn_reflns_theta_min 2.04
_exptl_absorpt_coefficient_mu 12.319
_exptl_absorpt_correction_T_max 0.7088
_exptl_absorpt_correction_T_min 0.2152
_exptl_absorpt_correction_type empirical
_exptl_absorpt_process_details 'SADABS, Sheldrick 1997'
_exptl_crystal_colour light-yellow
_exptl_crystal_density_diffrn 3.542
_exptl_crystal_density_method 'not measured'
_exptl_crystal_description needle
_exptl_crystal_F_000 1432
_exptl_crystal_size_max 0.18
_exptl_crystal_size_mid 0.05
_exptl_crystal_size_min 0.03
_refine_diff_density_max 2.763
_refine_diff_density_min -3.131
_refine_diff_density_rms 1.186
_refine_ls_abs_structure_details 'Flack H D (1983), Acta Cryst. A39, 876-881'
_refine_ls_abs_structure_Flack 0.4(2)
_refine_ls_extinction_method none
_refine_ls_goodness_of_fit_ref 1.180
_refine_ls_hydrogen_treatment constr
_refine_ls_matrix_type full
_refine_ls_number_parameters 72
_refine_ls_number_reflns 1267
_refine_ls_number_restraints 7
_refine_ls_restrained_S_all 1.177
_refine_ls_R_factor_all 0.0597
_refine_ls_R_factor_gt 0.0438
_refine_ls_shift/su_max 0.000
_refine_ls_shift/su_mean 0.000
_refine_ls_structure_factor_coef Fsqd
_refine_ls_weighting_details 'calc w=1/[\s^2^(Fo^2^)+(0.1163P)^2^+20.6002P] where P=(Fo^2^+2Fc^2^)/3'
_refine_ls_weighting_scheme calc
_refine_ls_wR_factor_gt 0.1214
_refine_ls_wR_factor_ref 0.1895
_reflns_number_gt 1123
_reflns_number_total 1267
_reflns_threshold_expression >2sigma(I)
_cod_data_source_file b922583h.txt
_cod_data_source_block 1
_cod_original_cell_volume 1512.0(4)
_cod_original_sg_symbol_H-M Ima2
_cod_database_code 7024902

loop_
_symmetry_equiv_pos_as_xyz
'x, y, z'
'-x, -y, z'
'x+1/2, -y, z'
'-x+1/2, y, z'
'x+1/2, y+1/2, z+1/2'
'-x+1/2, -y+1/2, z+1/2'
'x+1, -y+1/2, z+1/2'
'-x+1, y+1/2, z+1/2'

loop_
_atom_site_label
_atom_site_type_symbol
_atom_site_fract_x
_atom_site_fract_y
_atom_site_fract_z
_atom_site_U_iso_or_equiv
_atom_site_adp_type
_atom_site_occupancy
_atom_site_symmetry_multiplicity
_atom_site_calc_flag
_atom_site_refinement_flags
Cu1 Cu 0.5000 0.0000 1.1975(8) 0.0397(11) Uani 1 2 d S
Cu2 Cu 0.49209(19) 0.1240(3) 0.5715(6) 0.0420(8) Uani 1 1 d .
I1 I 0.47754(7) 0.16583(9) 0.9459(4) 0.0262(4) Uani 1 1 d .
I2 I 0.61177(6) 0.01559(10) 0.4419(2) 0.0274(4) Uani 1 1 d .
N1 N 0.7500 0.0150(19) 0.956(7) 0.033(7) Uani 1 2 d S
C1 C 0.6865(11) 0.0793(17) 0.922(5) 0.034(6) Uani 1 1 d .
H1A H 0.6423 0.0424 0.9325 0.041 Uiso 1 1 calc R
C2 C 0.6852(13) 0.191(2) 0.876(4) 0.038(5) Uani 1 1 d .
H2A H 0.6419 0.2290 0.8589 0.046 Uiso 1 1 calc R
C3 C 0.7500 0.243(3) 0.857(5) 0.038(5) Uani 1 2 d S
H3A H 0.7500 0.3201 0.8296 0.046 Uiso 1 2 calc SR
C4 C 0.7500 -0.183(3) 0.824(6) 0.044(8) Uani 1 2 d SU
H4A H 0.7500 -0.2601 0.8673 0.066 Uiso 1 2 calc SR
H4B H 0.7924 -0.1694 0.7474 0.066 Uiso 0.50 1 calc PR
H4C H 0.7076 -0.1694 0.7474 0.066 Uiso 0.50 1 calc PR
C5 C 0.7500 -0.103(2) 1.005(6) 0.041(8) Uani 1 2 d SU
H5A H 0.7076 -0.1192 1.0833 0.050 Uiso 0.50 1 calc PR
H5B H 0.7924 -0.1192 1.0833 0.050 Uiso 0.50 1 calc PR

loop_
_atom_site_aniso_label
_atom_site_aniso_U_11
_atom_site_aniso_U_22
_atom_site_aniso_U_33
_atom_site_aniso_U_23
_atom_site_aniso_U_13
_atom_site_aniso_U_12
Cu1 0.046(2) 0.047(3) 0.026(2) 0.000 0.000 -0.005(2)
Cu2 0.0507(19) 0.0394(17) 0.0358(18) -0.0022(15) 0.0000(17) -0.0051(15)
I1 0.0403(7) 0.0194(6) 0.0189(6) 0.0031(9) 0.0013(12) -0.0011(5)
I2 0.0273(6) 0.0312(7) 0.0236(7) -0.0014(11) -0.0010(10) -0.0042(4)
N1 0.023(10) 0.032(12) 0.044(18) -0.031(18) 0.000 0.000
C1 0.031(9) 0.032(10) 0.039(16) -0.026(15) -0.006(13) 0.001(8)
C2 0.028(9) 0.043(12) 0.042(12) -0.023(9) -0.011(9) 0.023(10)
C3 0.028(9) 0.043(12) 0.042(12) -0.023(9) -0.011(9) 0.023(10)
C4 0.08(2) 0.010(12) 0.046(19) -0.010(14) 0.000 0.000
C5 0.07(2) 0.010(11) 0.05(2) -0.010(12) 0.000 0.000

loop_
_atom_type_symbol
_atom_type_description
_atom_type_scat_dispersion_real
_atom_type_scat_dispersion_imag
_atom_type_scat_source
C C 0.0033 0.0016 'International Tables Vol C Tables 4.2.6.8 and 6.1.1.4'
H H 0.0000 0.0000 'International Tables Vol C Tables 4.2.6.8 and 6.1.1.4'
N N 0.0061 0.0033 'International Tables Vol C Tables 4.2.6.8 and 6.1.1.4'
Cu Cu 0.3201 1.2651 'International Tables Vol C Tables 4.2.6.8 and 6.1.1.4'
I I -0.4742 1.8119 'International Tables Vol C Tables 4.2.6.8 and 6.1.1.4'

loop_
_geom_angle_atom_site_label_1
_geom_angle_atom_site_label_2
_geom_angle_atom_site_label_3
_geom_angle
_geom_angle_site_symmetry_1
_geom_angle_site_symmetry_3
I1 Cu1 I1 98.6(2) 2_655 .
I1 Cu1 I2 109.97(4) 2_655 1_556
I1 Cu1 I2 118.71(4) . 1_556
I1 Cu1 I2 118.71(4) 2_655 2_656
I1 Cu1 I2 109.97(4) . 2_656
I2 Cu1 I2 101.89(19) 1_556 2_656
I1 Cu1 Cu2 160.21(15) 2_655 1_556
I1 Cu1 Cu2 100.95(10) . 1_556
I2 Cu1 Cu2 57.14(12) 1_556 1_556
I2 Cu1 Cu2 56.63(11) 2_656 1_556
I1 Cu1 Cu2 100.95(10) 2_655 2_656
I1 Cu1 Cu2 160.21(15) . 2_656
I2 Cu1 Cu2 56.63(11) 1_556 2_656
I2 Cu1 Cu2 57.14(12) 2_656 2_656
Cu2 Cu1 Cu2 59.77(17) 1_556 2_656
I1 Cu2 I1 97.49(13) . 7_454
I1 Cu2 I2 111.57(14) . 2_655
I1 Cu2 I2 113.55(15) 7_454 2_655
I1 Cu2 I2 119.62(15) . .
I1 Cu2 I2 114.96(14) 7_454 .
I2 Cu2 I2 100.40(13) 2_655 .
I1 Cu2 Cu2 101.40(8) . 2_655
I1 Cu2 Cu2 161.01(11) 7_454 2_655
I2 Cu2 Cu2 57.11(11) 2_655 2_655
I2 Cu2 Cu2 56.41(12) . 2_655
I1 Cu2 Cu1 160.97(15) . 1_554
I1 Cu2 Cu1 100.90(14) 7_454 1_554
I2 Cu2 Cu1 56.06(9) 2_655 1_554
I2 Cu2 Cu1 55.87(9) . 1_554
Cu2 Cu2 Cu1 60.11(8) 2_655 1_554
Cu2 I1 Cu1 118.77(12) . .
Cu2 I1 Cu2 118.99(14) . 7_455
Cu1 I1 Cu2 117.99(16) . 7_455
Cu1 I2 Cu2 67.30(11) 1_554 2_655
Cu1 I2 Cu2 66.99(10) 1_554 .
Cu2 I2 Cu2 66.49(14) 2_655 .
C1 N1 C1 112(3) . 4_655
C1 N1 C5 124.1(12) . .
C1 N1 C5 124.1(12) 4_655 .
C2 C1 N1 125(2) . .
C2 C1 H1A 117.5 . .
N1 C1 H1A 117.5 . .
C3 C2 C1 117(2) . .
C3 C2 H2A 121.4 . .
C1 C2 H2A 121.4 . .
C2 C3 C2 124(4) . 4_655
C2 C3 H3A 118.2 . .
C2 C3 H3A 118.2 4_655 .
C5 C4 H4A 109.5 . .
C5 C4 H4B 109.5 . .
H4A C4 H4B 109.5 . .
C5 C4 H4C 109.5 . .
H4A C4 H4C 109.5 . .
H4B C4 H4C 109.5 . .
N1 C5 C4 114(3) . .
N1 C5 H5A 108.8 . .
C4 C5 H5A 108.8 . .
N1 C5 H5B 108.8 . .
C4 C5 H5B 108.8 . .
H5A C5 H5B 107.7 . .

loop_
_geom_bond_atom_site_label_1
_geom_bond_atom_site_label_2
_geom_bond_distance
_geom_bond_site_symmetry_2
Cu1 I1 2.656(4) 2_655
Cu1 I1 2.656(4) .
Cu1 I2 2.671(4) 1_556
Cu1 I2 2.671(4) 2_656
Cu1 Cu2 2.970(6) 1_556
Cu1 Cu2 2.970(6) 2_656
Cu2 I1 2.640(5) .
Cu2 I1 2.657(4) 7_454
Cu2 I2 2.689(4) 2_655
Cu2 I2 2.710(4) .
Cu2 Cu2 2.960(7) 2_655
Cu2 Cu1 2.970(6) 1_554
I1 Cu2 2.657(4) 7_455
I2 Cu1 2.671(4) 1_554
I2 Cu2 2.689(4) 2_655
N1 C1 1.42(3) .
N1 C1 1.42(3) 4_655
N1 C5 1.44(4) .
C1 C2 1.36(3) .
C1 H1A 0.9300 .
C2 C3 1.36(3) .
C2 H2A 0.9300 .
C3 C2 1.36(3) 4_655
C3 H3A 0.9300 .
C4 C5 1.57(5) .
C4 H4A 0.9600 .
C4 H4B 0.9600 .
C4 H4C 0.9600 .
C5 H5A 0.9700 .
C5 H5B 0.9700 .
